data_1008365
loop_
_publ_author_name
'Ibanez, R'
'Gravereau, P'
'Garcia, A'
'Fouassier, C'

_publ_section_title
;
Structural Study of Na Nd Ga~4~ S~8~, a Luminescent Material with Low-
Concentration Quenching
;
_journal_coden_ASTM JSSCBI
_journal_name_full 'Journal of Solid State Chemistry'
_journal_page_first 252
_journal_page_last 258
_journal_paper_doi 10.1016/0022-4596(88)90076-X
_journal_volume 73
_journal_year 1988
_chemical_formula_structural 'Na Nd Ga4 S8'
_chemical_formula_sum 'Ga4 Na Nd S8'
_chemical_name_systematic 'Sodium neodymium tetragadolinium sulfide'
_space_group_IT_number 70
_symmetry_cell_setting orthorhombic
_symmetry_space_group_name_Hall '-F 2uv 2vw'
_symmetry_space_group_name_H-M 'F d d d :2'
_cell_angle_alpha 90
_cell_angle_beta 90
_cell_angle_gamma 90
_cell_formula_units_Z 16
_cell_length_a 20.122(2)
_cell_length_b 20.143(2)
_cell_length_c 12.142(1)
_cell_volume 4921.4
_refine_ls_R_factor_all 0.064
_cod_original_sg_symbol_H-M 'F d d d Z'
_cod_database_code 1008365

loop_
_symmetry_equiv_pos_as_xyz
x,y,z
x,1/4-y,1/4-z
1/4-x,y,1/4-z
1/4-x,1/4-y,z
-x,-y,-z
-x,3/4+y,3/4+z
3/4+x,-y,3/4+z
3/4+x,3/4+y,-z
x,1/2+y,1/2+z
1/2+x,y,1/2+z
1/2+x,1/2+y,z
x,3/4-y,3/4-z
1/2+x,1/4-y,3/4-z
1/2+x,3/4-y,1/4-z
1/4-x,1/2+y,3/4-z
3/4-x,y,3/4-z
3/4-x,1/2+y,1/4-z
1/4-x,3/4-y,1/2+z
3/4-x,1/4-y,1/2+z
3/4-x,3/4-y,z
-x,1/2-y,1/2-z
1/2-x,-y,1/2-z
1/2-x,1/2-y,-z
-x,1/4+y,1/4+z
1/2-x,3/4+y,1/4+z
1/2-x,1/4+y,3/4+z
3/4+x,1/2-y,1/4+z
1/4+x,-y,1/4+z
1/4+x,1/2-y,3/4+z
3/4+x,1/4+y,1/2-z
1/4+x,3/4+y,1/2-z
1/4+x,1/4+y,-z

loop_
_atom_site_aniso_label
_atom_site_aniso_U_11
_atom_site_aniso_U_12
_atom_site_aniso_U_13
_atom_site_aniso_U_22
_atom_site_aniso_U_23
_atom_site_aniso_U_33
Nd1 0.0107(7) 0. 0. 0.0048(6) 0. 0.0102(7)
Nd2 0.0131(7) 0. 0. 0.0063(7) 0. 0.0102(7)
Na1 0.0193(38) 0. 0. 0.0318(46) -0.0032(46) 0.0351(45)
Ga1 0.0152(7) 0.0012(5) 0.0003(9) 0.0067(7) -0.0007(6) 0.0091(6)
Ga2 0.0153(7) -0.0005(5) 0.0008(6) 0.0065(7) -0.0005(6) 0.0079(6)
S1 0.0179(18) -0.0015(13) 0.0036(14) 0.0055(16) 0.0022(12) 0.0120(15)
S2 0.0176(18) 0.0006(12) 0.0001(13) 0.0047(14) 0.0001(11) 0.0058(15)
S3 0.0123(17) 0.0034(13) 0.0017(14) 0.0093(15) -0.0017(12) 0.0103(16)
S4 0.0130(17) -0.0005(13) 0.0020(14) 0.0090(16) 0.0003(13) 0.0119(16)

loop_
_atom_site_label
_atom_site_type_symbol
_atom_site_symmetry_multiplicity
_atom_site_Wyckoff_symbol
_atom_site_fract_x
_atom_site_fract_y
_atom_site_fract_z
_atom_site_occupancy
_atom_site_attached_hydrogens
_atom_site_calc_flag
Nd1 Nd3+ 8 a 0.125 0.125 0.125 1. 0 d
Nd2 Nd3+ 8 b 0.125 0.125 0.625 1. 0 d
Na1 Na1+ 16 e 0.3785(5) 0.125 0.125 1. 0 d
Ga1 Ga3+ 32 h 0.7527(1) 0.4892(1) 0.1254(1) 1. 0 d
Ga2 Ga3+ 32 h 0.7496(1) 0.6952(1) 0.4140(1) 1. 0 d
S1 S2- 32 h 0.0041(2) 0.5933(2) 0.2514(3) 1. 0 d
S2 S2- 32 h 0.7500(2) 0.5821(2) 0.0156(2) 1. 0 d
S3 S2- 32 h 0.5850(2) 0.7470(2) 0.2446(3) 1. 0 d
S4 S2- 32 h 0.9143(2) 0.4977(2) 0.9963(3) 1. 0 d

loop_
_atom_type_symbol
_atom_type_oxidation_number
Nd3+ 3.000
Na1+ 1.000
Ga3+ 3.000
S2- -2.000
